data_7061131
loop_
_publ_author_name
'Karmakar, Mainak'
'Gomila, Rosa M.'
'Frontera, Antonio'
'Chattopadhyay, Shouvik'

_publ_section_title
;
 Large interaction energy for the homodimer and the heterodimer extracted
 from the supramolecular chain of a bent trinuclear zinc(ii) complex with
 a reduced Schiff base ligand
;
_journal_issue 4
_journal_name_full 'New Journal of Chemistry'
_journal_page_first 1845
_journal_page_last 1856
_journal_paper_doi 10.1039/D1NJ03984A
_journal_volume 46
_journal_year 2022
_chemical_formula_sum 'C90 H126 I4 N10 O18 Zn6'
_chemical_formula_weight 2535.9395
_space_group_crystal_system triclinic
_space_group_IT_number 2
_space_group_name_Hall '-P 1'
_space_group_name_H-M_alt 'P -1'
_atom_sites_solution_hydrogens geom
_audit_creation_method SHELXL-2016/6
_audit_update_record
;
2021-05-29 deposited with the CCDC.	2021-12-13 downloaded from the CCDC.
;
_cell_angle_alpha 101.055(3)
_cell_angle_beta 98.993(3)
_cell_angle_gamma 101.935(3)
_cell_formula_units_Z 4
_cell_length_a 14.8470(14)
_cell_length_b 16.3744(15)
_cell_length_c 23.080(2)
_cell_measurement_reflns_used 900
_cell_measurement_temperature 273(2)
_cell_measurement_theta_max 26.272
_cell_measurement_theta_min 1.733
_cell_volume 5274.4(8)
_computing_cell_refinement 'SAINT V8.35A (Bruker AXS Inc., 2015)'
_computing_data_collection 'APEX3 (Bruker AXS Inc., 2015)'
_computing_data_reduction 'SAINT V8.35A (Bruker AXS Inc., 2015)'
_computing_structure_refinement 'SHELXL-2016/6 (Sheldrick, 2016)'
_computing_structure_solution 'SHELXT 2014/5 (Sheldrick, 2014)'
_diffrn_ambient_temperature 273(2)
_diffrn_measured_fraction_theta_full 0.999
_diffrn_measured_fraction_theta_max 0.997
_diffrn_measurement_device_type 'BRUKER D8 QUEST area detector'
_diffrn_measurement_method '\w and \f scans'
_diffrn_radiation_type MoK\a
_diffrn_radiation_wavelength 0.71073
_diffrn_reflns_av_R_equivalents 0.0473
_diffrn_reflns_av_unetI/netI 0.0277
_diffrn_reflns_Laue_measured_fraction_full 0.999
_diffrn_reflns_Laue_measured_fraction_max 0.997
_diffrn_reflns_limit_h_max 18
_diffrn_reflns_limit_h_min -18
_diffrn_reflns_limit_k_max 20
_diffrn_reflns_limit_k_min -20
_diffrn_reflns_limit_l_max 28
_diffrn_reflns_limit_l_min -28
_diffrn_reflns_number 173782
_diffrn_reflns_point_group_measured_fraction_full 0.999
_diffrn_reflns_point_group_measured_fraction_max 0.997
_diffrn_reflns_theta_full 25.242
_diffrn_reflns_theta_max 26.514
_diffrn_reflns_theta_min 1.763
_diffrn_source 'microfocus sealed X-ray tube'
_exptl_absorpt_coefficient_mu 5.155
_exptl_absorpt_correction_type multi-scan
_exptl_absorpt_process_details SADABS
_exptl_crystal_colour white
_exptl_crystal_density_diffrn 3.193
_exptl_crystal_density_method 'not measured'
_exptl_crystal_description block
_exptl_crystal_F_000 2544
_exptl_crystal_size_max 0.8
_exptl_crystal_size_mid 0.5
_exptl_crystal_size_min 0.3
_exptl_transmission_factor_max 0.504
_exptl_transmission_factor_min 0.264
_refine_diff_density_max 0.847
_refine_diff_density_min -1.127
_refine_diff_density_rms 0.076
_refine_ls_extinction_coef 0.0248(6)
_refine_ls_extinction_method none
_refine_ls_goodness_of_fit_ref 1.041
_refine_ls_hydrogen_treatment constr
_refine_ls_matrix_type full
_refine_ls_number_parameters 1146
_refine_ls_number_reflns 21906
_refine_ls_number_restraints 8
_refine_ls_restrained_S_all 1.042
_refine_ls_R_factor_all 0.0516
_refine_ls_R_factor_gt 0.0368
_refine_ls_shift/su_max 0.002
_refine_ls_shift/su_mean 0.000
_refine_ls_structure_factor_coef Fsqd
_refine_ls_weighting_details 'w=1/[\s^2^(Fo^2^)+(0.0329P)^2^+8.8154P] where P=(Fo^2^+2Fc^2^)/3'
_refine_ls_weighting_scheme calc
_refine_ls_wR_factor_gt 0.0818
_refine_ls_wR_factor_ref 0.0893
_reflns_Friedel_coverage 0.000
_reflns_number_gt 17668
_reflns_number_total 21845
_reflns_threshold_expression 'I > 2\s(I)'
_cod_data_source_file d1nj03984a2.cif
_cod_data_source_block 1
_cod_depositor_comments
;
The following automatic conversions were performed:

data item '_exptl_absorpt_correction_type' value 'MULTI-SCAN' was
changed to 'multi-scan' in accordance with the
/home/data/users/saulius/crontab/automatic-downloads/rss-feeds/RSC/lib/dictionaries/cif_core.dic
dictionary named 'cif_core.dic' version 2.4.2 last updated on
2011-04-26.

Automatic conversion script
Id: cif_fix_values 7556 2019-12-06 15:28:31Z antanas 

 Adding full bibliography for 7061131.cif.
;
_cod_original_cell_volume 5274.5(9)
_cod_database_code 7061131
_shelx_shelxl_version_number 2016/6
_shelx_space_group_comment
;
The symmetry employed for this shelxl refinement is uniquely defined
by the following loop, which should always be used as a source of
symmetry information in preference to the above space-group names.
They are only intended as comments.
;

loop_
_space_group_symop_operation_xyz
'x, y, z'
'-x, -y, -z'

loop_
_atom_site_label
_atom_site_type_symbol
_atom_site_fract_x
_atom_site_fract_y
_atom_site_fract_z
_atom_site_U_iso_or_equiv
_atom_site_adp_type
_atom_site_occupancy
_atom_site_site_symmetry_order
_atom_site_calc_flag
_atom_site_refinement_flags_posn
_atom_site_refinement_flags_adp
_atom_site_refinement_flags_occupancy
_atom_site_disorder_assembly
_atom_site_disorder_group
Zn1 Zn 0.38897(3) 0.82159(3) 0.57094(2) 0.03915(10) Uani 1 1 d . . . . .
Zn2 Zn 0.40443(3) 0.75733(3) 0.69316(2) 0.03299(9) Uani 1 1 d . . . . .
Zn3 Zn 0.54799(3) 0.76806(3) 0.81415(2) 0.03372(9) Uani 1 1 d . . . . .
I1 I 0.28942(3) 0.93084(2) 0.53911(2) 0.07064(10) Uani 1 1 d . . . . .
I2 I 0.60178(2) 0.63429(2) 0.84045(2) 0.05857(9) Uani 1 1 d . . . . .
O1 O 0.41154(17) 0.76072(17) 0.78074(10) 0.0384(6) Uani 1 1 d . . . . .
O2 O 0.53467(16) 0.74263(16) 0.72138(10) 0.0355(6) Uani 1 1 d . . . . .
O3 O 0.5349(2) 0.6192(2) 0.62636(13) 0.0556(8) Uani 1 1 d . . . . .
O4 O 0.26366(18) 0.77824(18) 0.71275(12) 0.0432(6) Uani 1 1 d . . . . .
O5 O 0.43455(18) 0.86572(16) 0.66204(11) 0.0408(6) Uani 1 1 d . . . . .
O6 O 0.34172(18) 0.71732(15) 0.60588(10) 0.0377(6) Uani 1 1 d . . . . .
O7 O 0.34668(18) 0.60803(16) 0.67449(11) 0.0412(6) Uani 1 1 d . . . . .
O8 O 0.3978(2) 0.96249(19) 0.75966(14) 0.0596(8) Uani 1 1 d . . . . .
N1 N 0.5226(2) 0.8096(2) 0.90310(13) 0.0398(7) Uani 1 1 d . . . . .
H1N H 0.566968 0.789864 0.929924 0.048 Uiso 1 1 calc R U . . .
N2 N 0.6614(2) 0.87321(19) 0.82553(13) 0.0383(7) Uani 1 1 d . . . . .
H2N H 0.717041 0.859446 0.846494 0.046 Uiso 1 1 calc R U . . .
N3 N 0.3490(2) 0.7364(2) 0.48400(14) 0.0434(8) Uani 1 1 d . . . . .
H3N H 0.330797 0.771091 0.456069 0.052 Uiso 1 1 calc R U . . .
N4 N 0.5238(2) 0.8741(2) 0.55621(15) 0.0467(8) Uani 1 1 d . . . . .
H4N H 0.516003 0.917826 0.533522 0.056 Uiso 1 1 calc R U . . .
C1 C 0.2081(3) 0.8203(3) 0.6781(2) 0.0633(13) Uani 1 1 d . . . . .
H1A H 0.215492 0.807428 0.636968 0.095 Uiso 1 1 calc R U . . .
H1B H 0.143122 0.800504 0.679584 0.095 Uiso 1 1 calc R U . . .
H1C H 0.228179 0.881132 0.694280 0.095 Uiso 1 1 calc R U . . .
C2 C 0.2622(3) 0.7891(2) 0.77335(17) 0.0377(8) Uani 1 1 d . . . . .
C3 C 0.1876(3) 0.8064(2) 0.7983(2) 0.0454(10) Uani 1 1 d . . . . .
H3 H 0.134489 0.813457 0.774438 0.054 Uiso 1 1 calc R U . . .
C4 C 0.1935(3) 0.8132(3) 0.8595(2) 0.0530(11) Uani 1 1 d . . . . .
H4 H 0.144191 0.825618 0.877146 0.064 Uiso 1 1 calc R U . . .
C5 C 0.2716(3) 0.8017(3) 0.89447(19) 0.0478(10) Uani 1 1 d . . . . .
H5 H 0.274386 0.806673 0.935561 0.057 Uiso 1 1 calc R U . . .
C6 C 0.3471(3) 0.7828(2) 0.86973(17) 0.0388(8) Uani 1 1 d . . . . .
C7 C 0.3424(2) 0.7779(2) 0.80818(16) 0.0328(7) Uani 1 1 d . . . . .
C8 C 0.4276(3) 0.7623(3) 0.90717(17) 0.0459(9) Uani 1 1 d . . . . .
H8A H 0.421559 0.774697 0.948998 0.055 Uiso 1 1 calc R U . . .
H8B H 0.422958 0.701213 0.894924 0.055 Uiso 1 1 calc R U . . .
C9 C 0.5402(3) 0.9024(3) 0.92820(19) 0.0517(11) Uani 1 1 d . . . . .
H9A H 0.531952 0.911618 0.969631 0.062 Uiso 1 1 calc R U . . .
H9B H 0.493594 0.924404 0.905680 0.062 Uiso 1 1 calc R U . . .
C10 C 0.6380(3) 0.9535(3) 0.92685(18) 0.0535(11) Uani 1 1 d . . . . .
C11 C 0.6438(4) 1.0472(3) 0.9576(2) 0.088(2) Uani 1 1 d . . . . .
H11A H 0.704278 1.082488 0.958052 0.132 Uiso 1 1 calc R U . . .
H11B H 0.595537 1.067174 0.935755 0.132 Uiso 1 1 calc R U . . .
H11C H 0.635055 1.050350 0.998285 0.132 Uiso 1 1 calc R U . . .
C12 C 0.7159(3) 0.9222(4) 0.9610(2) 0.0753(16) Uani 1 1 d . . . . .
H12A H 0.776087 0.955816 0.959071 0.113 Uiso 1 1 calc R U . . .
H12B H 0.710191 0.928065 1.002357 0.113 Uiso 1 1 calc R U . . .
H12C H 0.710416 0.862956 0.942975 0.113 Uiso 1 1 calc R U . . .
C13 C 0.6514(3) 0.9544(3) 0.86243(18) 0.0488(10) Uani 1 1 d . . . . .
H13A H 0.598040 0.970160 0.841446 0.059 Uiso 1 1 calc R U . . .
H13B H 0.706978 0.999134 0.864691 0.059 Uiso 1 1 calc R U . . .
C14 C 0.6819(3) 0.8907(3) 0.76762(17) 0.0431(9) Uani 1 1 d . . . . .
H14A H 0.740480 0.934387 0.776238 0.052 Uiso 1 1 calc R U . . .
H14B H 0.632682 0.914350 0.749619 0.052 Uiso 1 1 calc R U . . .
C15 C 0.6898(3) 0.8149(3) 0.72194(17) 0.0399(8) Uani 1 1 d . . . . .
C16 C 0.7713(3) 0.8186(3) 0.6988(2) 0.0544(11) Uani 1 1 d . . . . .
H16 H 0.823737 0.864035 0.715520 0.065 Uiso 1 1 calc R U . . .
C17 C 0.7742(3) 0.7549(3) 0.6512(2) 0.0603(12) Uani 1 1 d . . . . .
H17 H 0.828711 0.757439 0.635795 0.072 Uiso 1 1 calc R U . . .
C18 C 0.6968(3) 0.6874(3) 0.6262(2) 0.0530(11) Uani 1 1 d . . . . .
H18 H 0.699179 0.644824 0.593742 0.064 Uiso 1 1 calc R U . . .
C19 C 0.6157(3) 0.6826(3) 0.64898(16) 0.0396(8) Uani 1 1 d . . . . .
C20 C 0.6114(2) 0.7462(2) 0.69811(15) 0.0345(8) Uani 1 1 d . . . . .
C21 C 0.5332(3) 0.5556(3) 0.5744(2) 0.0661(14) Uani 1 1 d . . . . .
H21A H 0.472964 0.515137 0.563118 0.099 Uiso 1 1 calc R U . . .
H21B H 0.543883 0.582417 0.541723 0.099 Uiso 1 1 calc R U . . .
H21C H 0.581499 0.526222 0.583186 0.099 Uiso 1 1 calc R U . . .
C22 C 0.3827(3) 0.5563(3) 0.71133(19) 0.0513(10) Uani 1 1 d . . . . .
H22A H 0.400961 0.588127 0.752580 0.077 Uiso 1 1 calc R U . . .
H22B H 0.334982 0.505256 0.708060 0.077 Uiso 1 1 calc R U . . .
H22C H 0.436387 0.540963 0.698081 0.077 Uiso 1 1 calc R U . . .
C23 C 0.3170(2) 0.5726(2) 0.61374(16) 0.0349(8) Uani 1 1 d . . . . .
C24 C 0.2916(3) 0.4865(3) 0.58760(18) 0.0439(9) Uani 1 1 d . . . . .
H24 H 0.296584 0.446812 0.611142 0.053 Uiso 1 1 calc R U . . .
C25 C 0.2582(3) 0.4586(3) 0.52536(19) 0.0516(11) Uani 1 1 d . . . . .
H25 H 0.240929 0.400295 0.507243 0.062 Uiso 1 1 calc R U . . .
C26 C 0.2509(3) 0.5172(3) 0.49124(18) 0.0483(10) Uani 1 1 d . . . . .
H26 H 0.227716 0.498051 0.449906 0.058 Uiso 1 1 calc R U . . .
C27 C 0.2773(3) 0.6051(3) 0.51679(16) 0.0405(9) Uani 1 1 d . . . . .
C28 C 0.3129(2) 0.6335(2) 0.57863(15) 0.0341(8) Uani 1 1 d . . . . .
C29 C 0.2626(3) 0.6686(3) 0.47957(18) 0.0480(10) Uani 1 1 d . . . . .
H29A H 0.239635 0.638110 0.437706 0.058 Uiso 1 1 calc R U . . .
H29B H 0.214505 0.695750 0.492278 0.058 Uiso 1 1 calc R U . . .
C30 C 0.4222(3) 0.6993(3) 0.4607(2) 0.0554(11) Uani 1 1 d . . . . .
H30A H 0.395090 0.663417 0.420608 0.066 Uiso 1 1 calc R U . . .
H30B H 0.441131 0.662633 0.486227 0.066 Uiso 1 1 calc R U . . .
C31 C 0.5100(3) 0.7650(3) 0.4574(2) 0.0564(11) Uani 1 1 d . . . . .
C32 C 0.5737(4) 0.7133(4) 0.4286(3) 0.0842(17) Uani 1 1 d . . . . .
H32A H 0.541259 0.680840 0.388963 0.126 Uiso 1 1 calc R U . . .
H32B H 0.630243 0.751935 0.425850 0.126 Uiso 1 1 calc R U . . .
H32C H 0.589283 0.674957 0.453030 0.126 Uiso 1 1 calc R U . . .
C33 C 0.4839(4) 0.8266(4) 0.4189(2) 0.0756(16) Uani 1 1 d . . . . .
H33A H 0.447960 0.794140 0.380028 0.113 Uiso 1 1 calc R U . . .
H33B H 0.447188 0.860767 0.438511 0.113 Uiso 1 1 calc R U . . .
H33C H 0.540210 0.863383 0.414022 0.113 Uiso 1 1 calc R U . . .
C34 C 0.5675(3) 0.8141(3) 0.51985(19) 0.0543(11) Uani 1 1 d . . . . .
H34A H 0.580981 0.772646 0.542709 0.065 Uiso 1 1 calc R U . . .
H34B H 0.627099 0.846611 0.514853 0.065 Uiso 1 1 calc R U . . .
C35 C 0.5923(3) 0.9189(3) 0.61229(19) 0.0524(10) Uani 1 1 d . . . . .
H35A H 0.647234 0.951307 0.601587 0.063 Uiso 1 1 calc R U . . .
H35B H 0.612198 0.875960 0.631432 0.063 Uiso 1 1 calc R U . . .
C36 C 0.5606(3) 0.9791(3) 0.65808(18) 0.0459(9) Uani 1 1 d . . . . .
C37 C 0.6125(3) 1.0638(3) 0.6802(2) 0.0573(12) Uani 1 1 d . . . . .
H37 H 0.661555 1.085215 0.662402 0.069 Uiso 1 1 calc R U . . .
C38 C 0.5922(4) 1.1158(3) 0.7276(2) 0.0661(13) Uani 1 1 d . . . . .
H38 H 0.626705 1.172446 0.741391 0.079 Uiso 1 1 calc R U . . .
C39 C 0.5206(3) 1.0845(3) 0.7551(2) 0.0584(12) Uani 1 1 d . . . . .
H39 H 0.507791 1.120012 0.787774 0.070 Uiso 1 1 calc R U . . .
C40 C 0.4674(3) 1.0002(3) 0.73412(19) 0.0474(10) Uani 1 1 d . . . . .
C41 C 0.4862(3) 0.9470(2) 0.68418(17) 0.0415(9) Uani 1 1 d . . . . .
C42 C 0.3807(4) 1.0119(3) 0.8125(2) 0.0692(14) Uani 1 1 d . . . . .
H42A H 0.330498 0.978467 0.825893 0.104 Uiso 1 1 calc R U . . .
H42B H 0.436634 1.028498 0.843485 0.104 Uiso 1 1 calc R U . . .
H42C H 0.363569 1.062362 0.803763 0.104 Uiso 1 1 calc R U . . .
Zn4 Zn -0.02851(3) 0.23884(2) 0.68674(2) 0.03112(9) Uani 1 1 d . . . . .
Zn5 Zn 0.07364(3) 0.23074(3) 0.81604(2) 0.03146(9) Uani 1 1 d . . . . .
Zn6 Zn 0.25361(3) 0.31684(3) 0.92116(2) 0.03314(9) Uani 1 1 d . . . . .
I3 I -0.19342(2) 0.27647(2) 0.66965(2) 0.05104(8) Uani 1 1 d . . . . .
I4 I 0.39295(2) 0.24061(2) 0.94477(2) 0.05169(8) Uani 1 1 d . . . . .
O9 O -0.00782(18) 0.15480(14) 0.73901(10) 0.0359(5) Uani 1 1 d . . . . .
O10 O 0.03381(17) 0.31447(14) 0.77101(10) 0.0324(5) Uani 1 1 d . . . . .
O11 O 0.07999(19) 0.09177(16) 0.81939(12) 0.0451(6) Uani 1 1 d . . . . .
O12 O 0.0039(2) 0.41379(18) 0.86804(13) 0.0590(8) Uani 1 1 d . . . . .
O13 O 0.21483(17) 0.27606(17) 0.82920(10) 0.0386(6) Uani 1 1 d . . . . .
O14 O 0.11310(16) 0.25873(16) 0.90580(10) 0.0346(5) Uani 1 1 d . . . . .
O15 O 0.2288(2) 0.14791(18) 0.74077(13) 0.0553(8) Uani 1 1 d . . . . .
O16 O -0.06462(17) 0.21152(18) 0.85487(11) 0.0418(6) Uani 1 1 d . . . . .
N5 N -0.0692(2) 0.13202(19) 0.60836(13) 0.0387(7) Uani 1 1 d . . . . .
H5N H -0.116359 0.146528 0.579972 0.046 Uiso 1 1 calc R U . . .
N6 N 0.0689(2) 0.30907(19) 0.64763(13) 0.0353(7) Uani 1 1 d . . . . .
H6N H 0.034260 0.337966 0.621695 0.042 Uiso 1 1 calc R U . . .
N7 N 0.2483(2) 0.36502(19) 1.01261(13) 0.0355(7) Uani 1 1 d . . . . .
H7N H 0.310434 0.367715 1.035850 0.043 Uiso 1 1 calc R U . . .
N8 N 0.3267(2) 0.43864(19) 0.91419(13) 0.0385(7) Uani 1 1 d . . . . .
H8N H 0.392827 0.444044 0.931629 0.046 Uiso 1 1 calc R U . . .
C43 C -0.1588(3) 0.1964(4) 0.8230(2) 0.0761(17) Uani 1 1 d . . . . .
H43A H -0.161943 0.176072 0.780711 0.114 Uiso 1 1 calc R U . . .
H43B H -0.198956 0.153988 0.837235 0.114 Uiso 1 1 calc R U . . .
H43C H -0.179054 0.248782 0.829665 0.114 Uiso 1 1 calc R U . . .
C44 C -0.0448(2) 0.2409(2) 0.91626(16) 0.0348(8) Uani 1 1 d . . . . .
C45 C -0.1112(3) 0.2476(3) 0.95170(18) 0.0437(9) Uani 1 1 d . . . . .
H45 H -0.174886 0.233384 0.934221 0.052 Uiso 1 1 calc R U . . .
C46 C -0.0811(3) 0.2759(3) 1.01386(18) 0.0478(10) Uani 1 1 d . . . . .
H46 H -0.124957 0.281466 1.038098 0.057 Uiso 1 1 calc R U . . .
C47 C 0.0120(3) 0.2957(2) 1.03961(17) 0.0416(9) Uani 1 1 d . . . . .
H47 H 0.030707 0.313438 1.081339 0.050 Uiso 1 1 calc R U . . .
C48 C 0.0800(3) 0.2897(2) 1.00450(15) 0.0344(8) Uani 1 1 d . . . . .
C49 C 0.0515(2) 0.2641(2) 0.94208(15) 0.0312(7) Uani 1 1 d . . . . .
C50 C 0.1815(3) 0.3031(3) 1.03393(16) 0.0409(9) Uani 1 1 d . . . . .
H50A H 0.188431 0.322869 1.077147 0.049 Uiso 1 1 calc R U . . .
H50B H 0.198129 0.248256 1.026655 0.049 Uiso 1 1 calc R U . . .
C51 C 0.2348(3) 0.4523(3) 1.02889(19) 0.0466(10) Uani 1 1 d . . . . .
H51A H 0.234694 0.466254 1.071661 0.056 Uiso 1 1 calc R U . . .
H51B H 0.173416 0.452846 1.007386 0.056 Uiso 1 1 calc R U . . .
C52 C 0.3084(3) 0.5223(3) 1.01553(18) 0.0445(9) Uani 1 1 d . . . . .
C53 C 0.2858(4) 0.6086(3) 1.0401(3) 0.0724(15) Uani 1 1 d . . . . .
H53A H 0.330806 0.654513 1.032527 0.109 Uiso 1 1 calc R U . . .
H53B H 0.223797 0.608287 1.020367 0.109 Uiso 1 1 calc R U . . .
H53C H 0.288795 0.616672 1.082739 0.109 Uiso 1 1 calc R U . . .
C54 C 0.4078(3) 0.5243(3) 1.0467(2) 0.0558(11) Uani 1 1 d . . . . .
H54A H 0.452201 0.568920 1.037388 0.084 Uiso 1 1 calc R U . . .
H54B H 0.411983 0.535069 1.089560 0.084 Uiso 1 1 calc R U . . .
H54C H 0.421604 0.469974 1.032822 0.084 Uiso 1 1 calc R U . . .
C55 C 0.3019(3) 0.5148(3) 0.94766(19) 0.0496(10) Uani 1 1 d . . . . .
H55A H 0.238120 0.514238 0.929696 0.060 Uiso 1 1 calc R U . . .
H55B H 0.342997 0.565852 0.942123 0.060 Uiso 1 1 calc R U . . .
C56 C 0.3243(3) 0.4445(3) 0.85085(18) 0.0471(10) Uani 1 1 d . . . . .
H56A H 0.369345 0.496489 0.850508 0.057 Uiso 1 1 calc R U . . .
H56B H 0.262380 0.449927 0.833855 0.057 Uiso 1 1 calc R U . . .
C57 C 0.3453(3) 0.3705(3) 0.81103(16) 0.0411(9) Uani 1 1 d . . . . .
C58 C 0.4222(3) 0.3834(3) 0.7829(2) 0.0596(12) Uani 1 1 d . . . . .
H58 H 0.464281 0.436932 0.792252 0.072 Uiso 1 1 calc R U . . .
C59 C 0.4356(4) 0.3166(4) 0.7413(2) 0.0725(15) Uani 1 1 d . . . . .
H59 H 0.487514 0.324970 0.723274 0.087 Uiso 1 1 calc R U . . .
C60 C 0.3722(3) 0.2373(3) 0.7264(2) 0.0613(12) Uani 1 1 d . . . . .
H60 H 0.380857 0.193071 0.697599 0.074 Uiso 1 1 calc R U . . .
C61 C 0.2963(3) 0.2234(3) 0.75383(17) 0.0426(9) Uani 1 1 d . . . . .
C62 C 0.2843(2) 0.2898(2) 0.79853(15) 0.0369(8) Uani 1 1 d . . . . .
C63 C 0.2323(4) 0.0825(3) 0.6908(2) 0.0602(12) Uani 1 1 d . . . . .
H63A H 0.181697 0.033020 0.686193 0.090 Uiso 1 1 calc R U . . .
H63B H 0.226173 0.103608 0.654686 0.090 Uiso 1 1 calc R U . . .
H63C H 0.291231 0.066945 0.697926 0.090 Uiso 1 1 calc R U . . .
C64 C 0.1471(4) 0.0684(3) 0.8601(2) 0.0769(16) Uani 1 1 d . . . . .
H64A H 0.168914 0.113080 0.896316 0.115 Uiso 1 1 calc R U . . .
H64B H 0.118344 0.015943 0.869757 0.115 Uiso 1 1 calc R U . . .
H64C H 0.199280 0.060458 0.841679 0.115 Uiso 1 1 calc R U . . .
C65 C 0.0401(3) 0.0356(2) 0.76442(17) 0.0370(8) Uani 1 1 d . . . . .
C66 C 0.0445(3) -0.0483(3) 0.7499(2) 0.0499(10) Uani 1 1 d . . . . .
H66 H 0.076942 -0.071491 0.777778 0.060 Uiso 1 1 calc R U . . .
C67 C 0.0001(3) -0.0982(3) 0.6932(2) 0.0526(11) Uani 1 1 d . . . . .
H67 H 0.004198 -0.154810 0.682513 0.063 Uiso 1 1 calc R U . . .
C68 C -0.0494(3) -0.0648(2) 0.65300(19) 0.0455(10) Uani 1 1 d . . . . .
H68 H -0.079084 -0.099418 0.615139 0.055 Uiso 1 1 calc R U . . .
C69 C -0.0570(3) 0.0199(2) 0.66707(16) 0.0367(8) Uani 1 1 d . . . . .
C70 C -0.0086(2) 0.0721(2) 0.72304(16) 0.0332(8) Uani 1 1 d . . . . .
C71 C -0.1194(3) 0.0547(2) 0.62522(17) 0.0425(9) Uani 1 1 d . . . . .
H71A H -0.147916 0.010331 0.588822 0.051 Uiso 1 1 calc R U . . .
H71B H -0.169623 0.068810 0.644431 0.051 Uiso 1 1 calc R U . . .
C72 C 0.0025(3) 0.1124(3) 0.57436(18) 0.0501(10) Uani 1 1 d . . . . .
H72A H -0.027960 0.067426 0.538573 0.060 Uiso 1 1 calc R U . . .
H72B H 0.046449 0.090203 0.598949 0.060 Uiso 1 1 calc R U . . .
C73 C 0.0578(3) 0.1890(3) 0.55512(17) 0.0503(10) Uani 1 1 d . . . . .
C74 C 0.1277(4) 0.1538(3) 0.5204(2) 0.0823(18) Uani 1 1 d . . . . .
H74A H 0.167850 0.130822 0.546268 0.124 Uiso 1 1 calc R U . . .
H74B H 0.093490 0.109254 0.485834 0.124 Uiso 1 1 calc R U . . .
H74C H 0.165154 0.199292 0.507378 0.124 Uiso 1 1 calc R U . . .
C75 C -0.0064(4) 0.2255(3) 0.5150(2) 0.0756(16) Uani 1 1 d . . . . .
H75A H 0.030324 0.273309 0.503783 0.113 Uiso 1 1 calc R U . . .
H75B H -0.038468 0.182096 0.479401 0.113 Uiso 1 1 calc R U . . .
H75C H -0.051628 0.244353 0.536420 0.113 Uiso 1 1 calc R U . . .
C76 C 0.1188(3) 0.2582(3) 0.60931(17) 0.0464(10) Uani 1 1 d . . . . .
H76A H 0.155359 0.230693 0.634615 0.056 Uiso 1 1 calc R U . . .
H76B H 0.162828 0.297602 0.594488 0.056 Uiso 1 1 calc R U . . .
C77 C 0.1425(3) 0.3771(2) 0.69256(16) 0.0409(9) Uani 1 1 d . . . . .
H77A H 0.177972 0.412795 0.670752 0.049 Uiso 1 1 calc R U . . .
H77B H 0.185557 0.349447 0.712933 0.049 Uiso 1 1 calc R U . . .
C78 C 0.1111(3) 0.4346(2) 0.73972(16) 0.0362(8) Uani 1 1 d . . . . .
C79 C 0.1411(3) 0.5237(3) 0.74906(19) 0.0504(10) Uani 1 1 d . . . . .
H79 H 0.171724 0.547256 0.721706 0.060 Uiso 1 1 calc R U . . .
C80 C 0.1256(4) 0.5765(3) 0.7981(2) 0.0616(13) Uani 1 1 d . . . . .
H80 H 0.145997 0.635709 0.804099 0.074 Uiso 1 1 calc R U . . .
C81 C 0.0797(3) 0.5420(3) 0.8391(2) 0.0547(11) Uani 1 1 d . . . . .
H81 H 0.069804 0.578126 0.872582 0.066 Uiso 1 1 calc R U . . .
C82 C 0.0485(3) 0.4543(2) 0.83012(17) 0.0407(9) Uani 1 1 d . . . . .
C83 C 0.0636(2) 0.3992(2) 0.77970(15) 0.0321(7) Uani 1 1 d . . . . .
C84 C -0.0116(4) 0.4649(3) 0.9206(2) 0.0650(13) Uani 1 1 d . . . . .
H84A H -0.043321 0.428479 0.942966 0.098 Uiso 1 1 calc R U . . .
H84B H 0.047667 0.498466 0.945117 0.098 Uiso 1 1 calc R U . . .
H84C H -0.049641 0.502372 0.909380 0.098 Uiso 1 1 calc R U . . .
N91 N -0.0037(4) 0.5611(3) 0.6172(3) 0.0854(14) Uani 1 1 d . . . . .
O91 O -0.0042(4) 0.4232(3) 0.5815(2) 0.1014(15) Uani 1 1 d . . . . .
C91 C -0.0280(5) 0.4791(5) 0.6149(4) 0.107(2) Uani 1 1 d . . . . .
H91 H -0.066522 0.461632 0.640675 0.128 Uiso 1 1 calc R U . . .
C92 C -0.0344(8) 0.6220(7) 0.6591(5) 0.198(5) Uani 1 1 d . . . . .
H92A H -0.083129 0.591867 0.675514 0.297 Uiso 1 1 calc R U . . .
H92B H -0.058126 0.661101 0.638342 0.297 Uiso 1 1 calc R U . . .
H92C H 0.017773 0.653428 0.691120 0.297 Uiso 1 1 calc R U . . .
C93 C 0.0596(8) 0.5907(6) 0.5806(5) 0.169(4) Uani 1 1 d . . . . .
H93A H 0.078660 0.542972 0.559248 0.254 Uiso 1 1 calc R U . . .
H93B H 0.113871 0.631892 0.605809 0.254 Uiso 1 1 calc R U . . .
H93C H 0.028554 0.616970 0.552280 0.254 Uiso 1 1 calc R U . . .
O94A O 0.8739(5) 0.6866(6) 0.8069(3) 0.1112(13) Uiso 0.678(6) 1 d D U P A 1
N94A N 0.7782(8) 0.5489(7) 0.7548(5) 0.1112(13) Uiso 0.678(6) 1 d D U P A 1
C94A C 0.7016(8) 0.5035(8) 0.7065(5) 0.1112(13) Uiso 0.678(6) 1 d D U P A 1
H94A H 0.725293 0.482038 0.671714 0.167 Uiso 0.678(6) 1 calc R U P A 1
H94B H 0.663054 0.541379 0.696858 0.167 Uiso 0.678(6) 1 calc R U P A 1
H94C H 0.664674 0.456300 0.718207 0.167 Uiso 0.678(6) 1 calc R U P A 1
C95A C 0.8282(8) 0.5041(7) 0.7901(5) 0.1112(13) Uiso 0.678(6) 1 d D U P A 1
H95A H 0.888903 0.506511 0.780005 0.167 Uiso 0.678(6) 1 calc R U P A 1
H95B H 0.793695 0.445344 0.782081 0.167 Uiso 0.678(6) 1 calc R U P A 1
H95C H 0.835943 0.530296 0.832087 0.167 Uiso 0.678(6) 1 calc R U P A 1
C96A C 0.8046(8) 0.6382(8) 0.7691(5) 0.1112(13) Uiso 0.678(6) 1 d D U P A 1
H96A H 0.765875 0.665173 0.747990 0.133 Uiso 0.678(6) 1 calc R U P A 1
O94B O 0.8603(11) 0.6269(12) 0.8142(7) 0.1112(13) Uiso 0.322(6) 1 d D U P A 2
N94B N 0.7435(14) 0.5020(13) 0.7568(9) 0.1112(13) Uiso 0.322(6) 1 d D U P A 2
C94B C 0.6579(15) 0.4808(17) 0.7146(11) 0.1112(13) Uiso 0.322(6) 1 d D U P A 2
H94D H 0.650307 0.425520 0.688625 0.167 Uiso 0.322(6) 1 calc R U P A 2
H94E H 0.658399 0.523147 0.691019 0.167 Uiso 0.322(6) 1 calc R U P A 2
H94F H 0.606786 0.479424 0.735549 0.167 Uiso 0.322(6) 1 calc R U P A 2
C95B C 0.7497(17) 0.4440(14) 0.7947(10) 0.1112(13) Uiso 0.322(6) 1 d D U P A 2
H95D H 0.793813 0.411274 0.784053 0.167 Uiso 0.322(6) 1 calc R U P A 2
H95E H 0.689007 0.405916 0.789717 0.167 Uiso 0.322(6) 1 calc R U P A 2
H95F H 0.770420 0.475476 0.835928 0.167 Uiso 0.322(6) 1 calc R U P A 2
C96B C 0.8040(18) 0.5855(15) 0.7640(11) 0.1112(13) Uiso 0.322(6) 1 d D U P A 2
H96B H 0.802585 0.610770 0.731175 0.133 Uiso 0.322(6) 1 calc R U P A 2

loop_
_atom_site_aniso_label
_atom_site_aniso_U_11
_atom_site_aniso_U_22
_atom_site_aniso_U_33
_atom_site_aniso_U_23
_atom_site_aniso_U_13
_atom_site_aniso_U_12
Zn1 0.0410(2) 0.0417(2) 0.0360(2) 0.01393(19) 0.00457(18) 0.01065(19)
Zn2 0.0323(2) 0.0397(2) 0.0271(2) 0.00772(17) 0.00529(16) 0.00973(18)
Zn3 0.0347(2) 0.0372(2) 0.0272(2) 0.00399(17) 0.00455(16) 0.00862(18)
I1 0.0764(2) 0.0609(2) 0.0755(2) 0.01814(17) -0.00599(17) 0.03266(17)
I2 0.0673(2) 0.05224(17) 0.05100(17) 0.00883(13) -0.00985(14) 0.02260(15)
O1 0.0351(13) 0.0574(16) 0.0268(12) 0.0071(11) 0.0107(10) 0.0195(12)
O2 0.0286(12) 0.0507(15) 0.0275(12) 0.0059(11) 0.0067(10) 0.0125(11)
O3 0.0452(16) 0.066(2) 0.0434(16) -0.0126(14) 0.0158(13) 0.0054(14)
O4 0.0399(15) 0.0563(17) 0.0429(15) 0.0175(13) 0.0123(12) 0.0240(13)
O5 0.0496(16) 0.0322(14) 0.0359(14) 0.0078(11) 0.0046(12) 0.0023(12)
O6 0.0477(15) 0.0345(14) 0.0283(12) 0.0077(10) 0.0014(11) 0.0086(11)
O7 0.0489(16) 0.0406(15) 0.0308(13) 0.0118(11) 0.0013(11) 0.0055(12)
O8 0.067(2) 0.0481(18) 0.0578(19) -0.0023(14) 0.0221(16) 0.0083(15)
N1 0.0412(18) 0.0435(18) 0.0294(16) 0.0031(13) 0.0059(13) 0.0046(14)
N2 0.0427(18) 0.0381(17) 0.0329(16) 0.0049(13) 0.0093(13) 0.0095(14)
N3 0.051(2) 0.0479(19) 0.0340(17) 0.0173(15) 0.0044(14) 0.0145(16)
N4 0.0441(19) 0.054(2) 0.0442(19) 0.0175(16) 0.0056(15) 0.0126(16)
C1 0.052(3) 0.083(4) 0.067(3) 0.031(3) 0.009(2) 0.034(3)
C2 0.038(2) 0.0290(18) 0.049(2) 0.0087(16) 0.0173(17) 0.0087(15)
C3 0.040(2) 0.035(2) 0.066(3) 0.0105(19) 0.0200(19) 0.0154(17)
C4 0.050(3) 0.043(2) 0.070(3) 0.003(2) 0.034(2) 0.014(2)
C5 0.054(3) 0.043(2) 0.042(2) -0.0021(18) 0.0240(19) 0.0020(19)
C6 0.042(2) 0.0330(19) 0.038(2) 0.0036(16) 0.0146(16) 0.0008(16)
C7 0.0330(18) 0.0288(18) 0.0371(19) 0.0050(15) 0.0125(15) 0.0068(14)
C8 0.049(2) 0.052(2) 0.033(2) 0.0085(18) 0.0115(17) 0.0038(19)
C9 0.052(3) 0.050(2) 0.042(2) -0.0072(19) 0.0148(19) 0.002(2)
C10 0.058(3) 0.049(3) 0.038(2) -0.0079(19) 0.0093(19) -0.004(2)
C11 0.110(5) 0.058(3) 0.069(3) -0.028(3) 0.037(3) -0.014(3)
C12 0.056(3) 0.107(4) 0.047(3) 0.019(3) -0.002(2) -0.006(3)
C13 0.060(3) 0.038(2) 0.042(2) 0.0014(17) 0.0113(19) 0.0040(19)
C14 0.049(2) 0.043(2) 0.038(2) 0.0085(17) 0.0136(17) 0.0080(18)
C15 0.038(2) 0.048(2) 0.036(2) 0.0105(17) 0.0116(16) 0.0132(17)
C16 0.039(2) 0.061(3) 0.057(3) 0.005(2) 0.017(2) 0.001(2)
C17 0.043(2) 0.071(3) 0.067(3) 0.006(2) 0.028(2) 0.009(2)
C18 0.052(3) 0.060(3) 0.050(2) 0.001(2) 0.025(2) 0.018(2)
C19 0.037(2) 0.048(2) 0.0342(19) 0.0064(17) 0.0106(16) 0.0121(17)
C20 0.0324(18) 0.043(2) 0.0312(18) 0.0090(15) 0.0067(14) 0.0159(16)
C21 0.060(3) 0.068(3) 0.052(3) -0.021(2) 0.013(2) 0.005(2)
C22 0.054(3) 0.051(3) 0.044(2) 0.0212(19) -0.0055(19) 0.004(2)
C23 0.0318(18) 0.039(2) 0.0326(18) 0.0093(15) 0.0058(14) 0.0054(15)
C24 0.049(2) 0.040(2) 0.042(2) 0.0130(17) 0.0130(18) 0.0034(18)
C25 0.061(3) 0.040(2) 0.046(2) 0.0001(19) 0.016(2) 0.001(2)
C26 0.052(2) 0.050(2) 0.033(2) 0.0005(18) 0.0062(18) 0.002(2)
C27 0.041(2) 0.046(2) 0.0310(19) 0.0078(16) 0.0053(16) 0.0056(17)
C28 0.0305(18) 0.037(2) 0.0325(18) 0.0059(15) 0.0047(14) 0.0055(15)
C29 0.050(2) 0.054(3) 0.035(2) 0.0135(18) -0.0028(17) 0.008(2)
C30 0.072(3) 0.058(3) 0.043(2) 0.017(2) 0.022(2) 0.020(2)
C31 0.062(3) 0.070(3) 0.046(2) 0.023(2) 0.024(2) 0.017(2)
C32 0.091(4) 0.101(5) 0.069(4) 0.014(3) 0.041(3) 0.028(4)
C33 0.089(4) 0.092(4) 0.047(3) 0.039(3) 0.012(3) 0.005(3)
C34 0.050(3) 0.073(3) 0.047(2) 0.019(2) 0.017(2) 0.021(2)
C35 0.042(2) 0.060(3) 0.051(3) 0.017(2) 0.0050(19) 0.006(2)
C36 0.044(2) 0.046(2) 0.045(2) 0.0166(18) -0.0010(18) 0.0068(18)
C37 0.049(3) 0.052(3) 0.063(3) 0.021(2) -0.002(2) -0.002(2)
C38 0.068(3) 0.039(2) 0.077(3) 0.010(2) -0.002(3) -0.002(2)
C39 0.068(3) 0.040(2) 0.059(3) 0.002(2) 0.000(2) 0.013(2)
C40 0.050(2) 0.040(2) 0.049(2) 0.0066(18) 0.0019(19) 0.0127(19)
C41 0.043(2) 0.036(2) 0.041(2) 0.0130(17) -0.0028(17) 0.0062(17)
C42 0.084(4) 0.060(3) 0.064(3) 0.004(2) 0.024(3) 0.022(3)
Zn4 0.0378(2) 0.0285(2) 0.02532(19) 0.00474(15) 0.00459(16) 0.00688(17)
Zn5 0.0352(2) 0.0314(2) 0.02507(19) 0.00506(16) 0.00257(16) 0.00636(17)
Zn6 0.0317(2) 0.0370(2) 0.0293(2) 0.00581(17) 0.00450(16) 0.00832(17)
I3 0.04658(16) 0.06154(18) 0.04997(16) 0.02039(13) 0.00496(12) 0.02094(13)
I4 0.04813(16) 0.06279(18) 0.05174(16) 0.01896(13) 0.00805(12) 0.02661(14)
O9 0.0494(15) 0.0245(12) 0.0293(12) 0.0018(10) -0.0002(11) 0.0097(11)
O10 0.0473(14) 0.0218(12) 0.0254(12) 0.0030(9) 0.0034(10) 0.0074(10)
O11 0.0533(17) 0.0357(14) 0.0429(15) 0.0078(12) -0.0029(12) 0.0138(12)
O12 0.095(2) 0.0399(16) 0.0458(17) 0.0025(13) 0.0361(17) 0.0148(16)
O13 0.0321(13) 0.0510(16) 0.0295(13) 0.0044(11) 0.0086(10) 0.0062(11)
O14 0.0297(12) 0.0482(15) 0.0235(12) 0.0051(10) 0.0047(9) 0.0075(11)
O15 0.067(2) 0.0471(17) 0.0499(17) -0.0006(13) 0.0270(15) 0.0085(15)
O16 0.0315(13) 0.0594(17) 0.0295(13) 0.0091(12) 0.0017(10) 0.0050(12)
N5 0.0471(18) 0.0336(16) 0.0310(16) 0.0052(13) 0.0033(13) 0.0062(14)
N6 0.0407(17) 0.0343(16) 0.0288(15) 0.0050(12) 0.0067(13) 0.0072(13)
N7 0.0299(15) 0.0421(17) 0.0308(15) 0.0028(13) 0.0024(12) 0.0083(13)
N8 0.0426(18) 0.0370(17) 0.0353(16) 0.0084(13) 0.0050(13) 0.0105(14)
C43 0.041(3) 0.137(5) 0.041(3) 0.019(3) -0.003(2) 0.012(3)
C44 0.0354(19) 0.0347(19) 0.0347(19) 0.0114(15) 0.0085(15) 0.0052(15)
C45 0.034(2) 0.048(2) 0.049(2) 0.0137(19) 0.0122(17) 0.0058(17)
C46 0.045(2) 0.056(3) 0.045(2) 0.0096(19) 0.0213(19) 0.012(2)
C47 0.049(2) 0.043(2) 0.0327(19) 0.0055(16) 0.0142(17) 0.0083(18)
C48 0.040(2) 0.0323(19) 0.0309(18) 0.0075(14) 0.0091(15) 0.0064(15)
C49 0.0332(18) 0.0317(18) 0.0308(17) 0.0071(14) 0.0098(14) 0.0102(15)
C50 0.043(2) 0.052(2) 0.0269(18) 0.0093(16) 0.0036(15) 0.0126(18)
C51 0.038(2) 0.049(2) 0.051(2) 0.0001(19) 0.0122(18) 0.0138(18)
C52 0.043(2) 0.039(2) 0.047(2) -0.0026(17) 0.0099(18) 0.0111(17)
C53 0.082(4) 0.043(3) 0.089(4) -0.002(3) 0.029(3) 0.015(3)
C54 0.045(2) 0.060(3) 0.050(3) 0.002(2) 0.0025(19) 0.000(2)
C55 0.056(3) 0.041(2) 0.050(2) 0.0071(19) 0.006(2) 0.015(2)
C56 0.052(2) 0.042(2) 0.045(2) 0.0151(18) 0.0067(19) 0.0052(19)
C57 0.045(2) 0.049(2) 0.0299(19) 0.0141(17) 0.0064(16) 0.0097(18)
C58 0.058(3) 0.069(3) 0.045(2) 0.017(2) 0.016(2) -0.007(2)
C59 0.064(3) 0.099(4) 0.056(3) 0.015(3) 0.038(3) 0.007(3)
C60 0.064(3) 0.078(3) 0.044(2) 0.007(2) 0.026(2) 0.017(3)
C61 0.048(2) 0.050(2) 0.0322(19) 0.0103(17) 0.0121(17) 0.0142(19)
C62 0.0340(19) 0.050(2) 0.0284(18) 0.0115(16) 0.0072(15) 0.0113(17)
C63 0.076(3) 0.053(3) 0.052(3) 0.002(2) 0.017(2) 0.020(2)
C64 0.090(4) 0.058(3) 0.074(4) 0.017(3) -0.024(3) 0.030(3)
C65 0.037(2) 0.0323(19) 0.043(2) 0.0074(16) 0.0096(16) 0.0107(16)
C66 0.046(2) 0.035(2) 0.071(3) 0.013(2) 0.007(2) 0.0161(18)
C67 0.054(3) 0.029(2) 0.074(3) 0.002(2) 0.018(2) 0.0129(19)
C68 0.053(2) 0.030(2) 0.047(2) -0.0037(17) 0.0152(19) 0.0031(18)
C69 0.043(2) 0.0290(18) 0.0362(19) 0.0039(15) 0.0135(16) 0.0035(16)
C70 0.0377(19) 0.0263(17) 0.0362(19) 0.0052(14) 0.0126(15) 0.0072(15)
C71 0.046(2) 0.035(2) 0.0335(19) -0.0022(16) 0.0006(16) -0.0016(17)
C72 0.071(3) 0.039(2) 0.039(2) 0.0022(17) 0.019(2) 0.011(2)
C73 0.072(3) 0.047(2) 0.030(2) 0.0028(17) 0.0205(19) 0.009(2)
C74 0.116(5) 0.069(3) 0.060(3) -0.005(3) 0.054(3) 0.010(3)
C75 0.109(4) 0.067(3) 0.038(2) 0.017(2) -0.002(3) 0.001(3)
C76 0.054(2) 0.045(2) 0.036(2) -0.0003(17) 0.0180(18) 0.0069(19)
C77 0.040(2) 0.040(2) 0.036(2) 0.0025(16) 0.0083(16) 0.0006(17)
C78 0.040(2) 0.0311(19) 0.0326(18) 0.0035(15) 0.0024(15) 0.0050(16)
C79 0.063(3) 0.036(2) 0.049(2) 0.0107(18) 0.014(2) 0.0016(19)
C80 0.090(4) 0.025(2) 0.065(3) 0.005(2) 0.017(3) 0.007(2)
C81 0.078(3) 0.032(2) 0.051(3) -0.0055(18) 0.019(2) 0.015(2)
C82 0.054(2) 0.033(2) 0.036(2) 0.0054(16) 0.0120(17) 0.0129(17)
C83 0.0348(18) 0.0271(18) 0.0316(18) 0.0025(14) 0.0009(14) 0.0093(14)
C84 0.091(4) 0.061(3) 0.049(3) 0.003(2) 0.033(3) 0.026(3)
N91 0.084(3) 0.058(3) 0.111(4) 0.020(3) 0.011(3) 0.017(3)
O91 0.158(5) 0.067(3) 0.089(3) 0.024(2) 0.017(3) 0.049(3)
C91 0.096(5) 0.093(5) 0.128(6) 0.044(5) -0.004(4) 0.016(4)
C92 0.193(11) 0.160(10) 0.243(13) -0.021(9) 0.064(10) 0.097(9)
C93 0.207(11) 0.120(7) 0.199(11) 0.075(7) 0.080(9) 0.016(7)

loop_
_atom_type_symbol
_atom_type_description
_atom_type_scat_dispersion_real
_atom_type_scat_dispersion_imag
_atom_type_scat_source
C C 0.0033 0.0016 'International Tables Vol C Tables 4.2.6.8 and 6.1.1.4'
H H 0.0000 0.0000 'International Tables Vol C Tables 4.2.6.8 and 6.1.1.4'
N N 0.0061 0.0033 'International Tables Vol C Tables 4.2.6.8 and 6.1.1.4'
O O 0.0106 0.0060 'International Tables Vol C Tables 4.2.6.8 and 6.1.1.4'
Zn Zn 0.2839 1.4301 'International Tables Vol C Tables 4.2.6.8 and 6.1.1.4'
I I -0.4742 1.8119 'International Tables Vol C Tables 4.2.6.8 and 6.1.1.4'

loop_
_geom_angle_atom_site_label_1
_geom_angle_atom_site_label_2
_geom_angle_atom_site_label_3
_geom_angle
_geom_angle_site_symmetry_1
_geom_angle_site_symmetry_3
_geom_angle_publ_flag
O5 Zn1 O6 75.55(10) . . ?
O5 Zn1 N4 91.06(12) . . ?
O6 Zn1 N4 130.67(12) . . ?
O5 Zn1 N3 160.37(11) . . ?
O6 Zn1 N3 87.66(11) . . ?
N4 Zn1 N3 92.34(13) . . ?
O5 Zn1 I1 104.14(8) . . ?
O6 Zn1 I1 126.37(7) . . ?
N4 Zn1 I1 102.86(9) . . ?
N3 Zn1 I1 93.93(9) . . ?
O1 Zn2 O6 153.51(11) . . ?
O1 Zn2 O2 76.31(9) . . ?
O6 Zn2 O2 120.40(10) . . ?
O1 Zn2 O5 122.17(11) . . ?
O6 Zn2 O5 77.19(10) . . ?
O2 Zn2 O5 101.26(11) . . ?
O1 Zn2 O4 74.18(9) . . ?
O6 Zn2 O4 87.61(10) . . ?
O2 Zn2 O4 150.47(9) . . ?
O5 Zn2 O4 93.57(10) . . ?
O1 Zn2 O7 87.61(10) . . ?
O6 Zn2 O7 73.31(9) . . ?
O2 Zn2 O7 88.94(10) . . ?
O5 Zn2 O7 149.95(9) . . ?
O4 Zn2 O7 90.81(10) . . ?
O1 Zn3 O2 74.63(9) . . ?
O1 Zn3 N2 126.51(12) . . ?
O2 Zn3 N2 91.29(11) . . ?
O1 Zn3 N1 88.31(11) . . ?
O2 Zn3 N1 161.56(11) . . ?
N2 Zn3 N1 93.37(11) . . ?
O1 Zn3 I2 121.11(8) . . ?
O2 Zn3 I2 102.01(7) . . ?
N2 Zn3 I2 112.21(9) . . ?
N1 Zn3 I2 92.71(9) . . ?
C7 O1 Zn2 121.4(2) . . ?
C7 O1 Zn3 131.2(2) . . ?
Zn2 O1 Zn3 105.01(10) . . ?
C20 O2 Zn2 134.7(2) . . ?
C20 O2 Zn3 119.3(2) . . ?
Zn2 O2 Zn3 102.41(10) . . ?
C19 O3 C21 117.7(3) . . ?
C2 O4 C1 118.1(3) . . ?
C2 O4 Zn2 111.8(2) . . ?
C1 O4 Zn2 122.3(2) . . ?
C41 O5 Zn2 136.7(2) . . ?
C41 O5 Zn1 119.2(2) . . ?
Zn2 O5 Zn1 102.92(11) . . ?
C28 O6 Zn2 121.5(2) . . ?
C28 O6 Zn1 129.8(2) . . ?
Zn2 O6 Zn1 103.12(11) . . ?
C23 O7 C22 117.5(3) . . ?
C23 O7 Zn2 111.0(2) . . ?
C22 O7 Zn2 123.3(2) . . ?
C40 O8 C42 117.5(4) . . ?
C9 N1 C8 112.2(3) . . ?
C9 N1 Zn3 117.9(2) . . ?
C8 N1 Zn3 109.8(2) . . ?
C9 N1 H1N 105.3 . . ?
C8 N1 H1N 105.3 . . ?
Zn3 N1 H1N 105.3 . . ?
C14 N2 C13 107.3(3) . . ?
C14 N2 Zn3 113.1(2) . . ?
C13 N2 Zn3 114.5(2) . . ?
C14 N2 H2N 107.2 . . ?
C13 N2 H2N 107.2 . . ?
Zn3 N2 H2N 107.2 . . ?
C30 N3 C29 111.2(3) . . ?
C30 N3 Zn1 117.2(3) . . ?
C29 N3 Zn1 111.1(2) . . ?
C30 N3 H3N 105.4 . . ?
C29 N3 H3N 105.4 . . ?
Zn1 N3 H3N 105.4 . . ?
C35 N4 C34 108.0(3) . . ?
C35 N4 Zn1 113.2(3) . . ?
C34 N4 Zn1 116.5(3) . . ?
C35 N4 H4N 106.1 . . ?
C34 N4 H4N 106.1 . . ?
Zn1 N4 H4N 106.1 . . ?
O4 C1 H1A 109.5 . . ?
O4 C1 H1B 109.5 . . ?
H1A C1 H1B 109.5 . . ?
O4 C1 H1C 109.5 . . ?
H1A C1 H1C 109.5 . . ?
H1B C1 H1C 109.5 . . ?
O4 C2 C3 124.2(4) . . ?
O4 C2 C7 114.1(3) . . ?
C3 C2 C7 121.7(4) . . ?
C2 C3 C4 118.7(4) . . ?
C2 C3 H3 120.7 . . ?
C4 C3 H3 120.7 . . ?
C5 C4 C3 120.4(4) . . ?
C5 C4 H4 119.8 . . ?
C3 C4 H4 119.8 . . ?
C4 C5 C6 121.6(4) . . ?
C4 C5 H5 119.2 . . ?
C6 C5 H5 119.2 . . ?
C5 C6 C7 118.2(4) . . ?
C5 C6 C8 120.9(3) . . ?
C7 C6 C8 120.8(3) . . ?
O1 C7 C2 118.3(3) . . ?
O1 C7 C6 122.4(3) . . ?
C2 C7 C6 119.3(3) . . ?
N1 C8 C6 115.0(3) . . ?
N1 C8 H8A 108.5 . . ?
C6 C8 H8A 108.5 . . ?
N1 C8 H8B 108.5 . . ?
C6 C8 H8B 108.5 . . ?
H8A C8 H8B 107.5 . . ?
N1 C9 C10 114.1(3) . . ?
N1 C9 H9A 108.7 . . ?
C10 C9 H9A 108.7 . . ?
N1 C9 H9B 108.7 . . ?
C10 C9 H9B 108.7 . . ?
H9A C9 H9B 107.6 . . ?
C9 C10 C12 112.1(4) . . ?
C9 C10 C13 112.3(3) . . ?
C12 C10 C13 110.9(4) . . ?
C9 C10 C11 105.9(4) . . ?
C12 C10 C11 109.5(4) . . ?
C13 C10 C11 105.9(4) . . ?
C10 C11 H11A 109.5 . . ?
C10 C11 H11B 109.5 . . ?
H11A C11 H11B 109.5 . . ?
C10 C11 H11C 109.5 . . ?
H11A C11 H11C 109.5 . . ?
H11B C11 H11C 109.5 . . ?
C10 C12 H12A 109.5 . . ?
C10 C12 H12B 109.5 . . ?
H12A C12 H12B 109.5 . . ?
C10 C12 H12C 109.5 . . ?
H12A C12 H12C 109.5 . . ?
H12B C12 H12C 109.5 . . ?
N2 C13 C10 116.4(3) . . ?
N2 C13 H13A 108.2 . . ?
C10 C13 H13A 108.2 . . ?
N2 C13 H13B 108.2 . . ?
C10 C13 H13B 108.2 . . ?
H13A C13 H13B 107.3 . . ?
N2 C14 C15 115.9(3) . . ?
N2 C14 H14A 108.3 . . ?
C15 C14 H14A 108.3 . . ?
N2 C14 H14B 108.3 . . ?
C15 C14 H14B 108.3 . . ?
H14A C14 H14B 107.4 . . ?
C16 C15 C20 120.6(4) . . ?
C16 C15 C14 119.6(4) . . ?
C20 C15 C14 119.4(3) . . ?
C17 C16 C15 119.9(4) . . ?
C17 C16 H16 120.1 . . ?
C15 C16 H16 120.1 . . ?
C16 C17 C18 120.4(4) . . ?
C16 C17 H17 119.8 . . ?
C18 C17 H17 119.8 . . ?
C17 C18 C19 120.3(4) . . ?
C17 C18 H18 119.9 . . ?
C19 C18 H18 119.9 . . ?
O3 C19 C18 124.5(3) . . ?
O3 C19 C20 115.1(3) . . ?
C18 C19 C20 120.4(4) . . ?
O2 C20 C15 120.0(3) . . ?
O2 C20 C19 121.6(3) . . ?
C15 C20 C19 118.4(3) . . ?
O3 C21 H21A 109.5 . . ?
O3 C21 H21B 109.5 . . ?
H21A C21 H21B 109.5 . . ?
O3 C21 H21C 109.5 . . ?
H21A C21 H21C 109.5 . . ?
H21B C21 H21C 109.5 . . ?
O7 C22 H22A 109.5 . . ?
O7 C22 H22B 109.5 . . ?
H22A C22 H22B 109.5 . . ?
O7 C22 H22C 109.5 . . ?
H22A C22 H22C 109.5 . . ?
H22B C22 H22C 109.5 . . ?
C24 C23 O7 125.3(3) . . ?
C24 C23 C28 121.0(3) . . ?
O7 C23 C28 113.7(3) . . ?
C23 C24 C25 119.6(4) . . ?
C23 C24 H24 120.2 . . ?
C25 C24 H24 120.2 . . ?
C26 C25 C24 119.8(4) . . ?
C26 C25 H25 120.1 . . ?
C24 C25 H25 120.1 . . ?
C25 C26 C27 121.6(4) . . ?
C25 C26 H26 119.2 . . ?
C27 C26 H26 119.2 . . ?
C28 C27 C26 118.9(4) . . ?
C28 C27 C29 119.9(3) . . ?
C26 C27 C29 121.1(3) . . ?
O6 C28 C27 122.0(3) . . ?
O6 C28 C23 119.0(3) . . ?
C27 C28 C23 119.0(3) . . ?
N3 C29 C27 113.8(3) . . ?
N3 C29 H29A 108.8 . . ?
C27 C29 H29A 108.8 . . ?
N3 C29 H29B 108.8 . . ?
C27 C29 H29B 108.8 . . ?
H29A C29 H29B 107.7 . . ?
N3 C30 C31 114.9(4) . . ?
N3 C30 H30A 108.5 . . ?
C31 C30 H30A 108.5 . . ?
N3 C30 H30B 108.5 . . ?
C31 C30 H30B 108.5 . . ?
H30A C30 H30B 107.5 . . ?
C34 C31 C30 112.4(3) . . ?
C34 C31 C33 111.2(4) . . ?
C30 C31 C33 110.8(4) . . ?
C34 C31 C32 105.5(4) . . ?
C30 C31 C32 106.4(4) . . ?
C33 C31 C32 110.3(4) . . ?
C31 C32 H32A 109.5 . . ?
C31 C32 H32B 109.5 . . ?
H32A C32 H32B 109.5 . . ?
C31 C32 H32C 109.5 . . ?
H32A C32 H32C 109.5 . . ?
H32B C32 H32C 109.5 . . ?
C31 C33 H33A 109.5 . . ?
C31 C33 H33B 109.5 . . ?
H33A C33 H33B 109.5 . . ?
C31 C33 H33C 109.5 . . ?
H33A C33 H33C 109.5 . . ?
H33B C33 H33C 109.5 . . ?
N4 C34 C31 116.5(4) . . ?
N4 C34 H34A 108.2 . . ?
C31 C34 H34A 108.2 . . ?
N4 C34 H34B 108.2 . . ?
C31 C34 H34B 108.2 . . ?
H34A C34 H34B 107.3 . . ?
N4 C35 C36 117.2(3) . . ?
N4 C35 H35A 108.0 . . ?
C36 C35 H35A 108.0 . . ?
N4 C35 H35B 108.0 . . ?
C36 C35 H35B 108.0 . . ?
H35A C35 H35B 107.2 . . ?
C37 C36 C41 119.7(4) . . ?
C37 C36 C35 120.2(4) . . ?
C41 C36 C35 119.5(4) . . ?
C38 C37 C36 120.8(4) . . ?
C38 C37 H37 119.6 . . ?
C36 C37 H37 119.6 . . ?
C37 C38 C39 120.3(4) . . ?
C37 C38 H38 119.8 . . ?
C39 C38 H38 119.8 . . ?
C38 C39 C40 120.3(4) . . ?
C38 C39 H39 119.9 . . ?
C40 C39 H39 119.9 . . ?
O8 C40 C39 124.6(4) . . ?
O8 C40 C41 115.6(4) . . ?
C39 C40 C41 119.7(4) . . ?
O5 C41 C36 119.9(4) . . ?
O5 C41 C40 121.0(4) . . ?
C36 C41 C40 119.1(4) . . ?
O8 C42 H42A 109.5 . . ?
O8 C42 H42B 109.5 . . ?
H42A C42 H42B 109.5 . . ?
O8 C42 H42C 109.5 . . ?
H42A C42 H42C 109.5 . . ?
H42B C42 H42C 109.5 . . ?
O9 Zn4 O10 75.15(9) . . ?
O9 Zn4 N6 128.17(11) . . ?
O10 Zn4 N6 91.44(10) . . ?
O9 Zn4 N5 88.63(11) . . ?
O10 Zn4 N5 161.72(11) . . ?
N6 Zn4 N5 92.10(11) . . ?
O9 Zn4 I3 118.74(7) . . ?
O10 Zn4 I3 101.68(7) . . ?
N6 Zn4 I3 112.94(9) . . ?
N5 Zn4 I3 93.42(9) . . ?
O14 Zn5 O10 122.53(10) . . ?
O14 Zn5 O9 150.57(10) . . ?
O10 Zn5 O9 76.92(9) . . ?
O14 Zn5 O13 77.44(9) . . ?
O10 Zn5 O13 98.58(10) . . ?
O9 Zn5 O13 124.56(10) . . ?
O14 Zn5 O11 86.30(10) . . ?
O10 Zn5 O11 150.18(9) . . ?
O9 Zn5 O11 73.52(9) . . ?
O13 Zn5 O11 94.95(10) . . ?
O14 Zn5 O16 73.03(9) . . ?
O10 Zn5 O16 91.88(10) . . ?
O9 Zn5 O16 85.39(10) . . ?
O13 Zn5 O16 149.76(9) . . ?
O11 Zn5 O16 89.59(10) . . ?
O13 Zn6 O14 75.79(9) . . ?
O13 Zn6 N8 91.20(11) . . ?
O14 Zn6 N8 132.34(11) . . ?
O13 Zn6 N7 161.13(11) . . ?
O14 Zn6 N7 88.52(10) . . ?
N8 Zn6 N7 91.78(12) . . ?
O13 Zn6 I4 101.40(7) . . ?
O14 Zn6 I4 125.14(7) . . ?
N8 Zn6 I4 102.21(9) . . ?
N7 Zn6 I4 96.17(8) . . ?
C70 O9 Zn5 121.3(2) . . ?
C70 O9 Zn4 129.8(2) . . ?
Zn5 O9 Zn4 103.29(10) . . ?
C83 O10 Zn5 132.3(2) . . ?
C83 O10 Zn4 121.1(2) . . ?
Zn5 O10 Zn4 102.90(10) . . ?
C65 O11 C64 118.3(3) . . ?
C65 O11 Zn5 111.4(2) . . ?
C64 O11 Zn5 125.3(3) . . ?
C82 O12 C84 118.2(3) . . ?
C62 O13 Zn5 141.3(2) . . ?
C62 O13 Zn6 116.0(2) . . ?
Zn5 O13 Zn6 102.59(10) . . ?
C49 O14 Zn5 122.3(2) . . ?
C49 O14 Zn6 130.1(2) . . ?
Zn5 O14 Zn6 103.60(10) . . ?
C61 O15 C63 117.3(3) . . ?
C44 O16 C43 118.8(3) . . ?
C44 O16 Zn5 111.0(2) . . ?
C43 O16 Zn5 127.8(2) . . ?
C72 N5 C71 111.1(3) . . ?
C72 N5 Zn4 118.8(2) . . ?
C71 N5 Zn4 109.1(2) . . ?
C72 N5 H5N 105.6 . . ?
C71 N5 H5N 105.6 . . ?
Zn4 N5 H5N 105.6 . . ?
C76 N6 C77 106.7(3) . . ?
C76 N6 Zn4 115.7(2) . . ?
C77 N6 Zn4 113.1(2) . . ?
C76 N6 H6N 107.0 . . ?
C77 N6 H6N 107.0 . . ?
Zn4 N6 H6N 107.0 . . ?
C51 N7 C50 111.7(3) . . ?
C51 N7 Zn6 117.2(2) . . ?
C50 N7 Zn6 111.1(2) . . ?
C51 N7 H7N 105.2 . . ?
C50 N7 H7N 105.2 . . ?
Zn6 N7 H7N 105.2 . . ?
C56 N8 C55 109.3(3) . . ?
C56 N8 Zn6 112.4(2) . . ?
C55 N8 Zn6 117.3(2) . . ?
C56 N8 H8N 105.6 . . ?
C55 N8 H8N 105.6 . . ?
Zn6 N8 H8N 105.6 . . ?
O16 C43 H43A 109.5 . . ?
O16 C43 H43B 109.5 . . ?
H43A C43 H43B 109.5 . . ?
O16 C43 H43C 109.5 . . ?
H43A C43 H43C 109.5 . . ?
H43B C43 H43C 109.5 . . ?
O16 C44 C45 125.1(3) . . ?
O16 C44 C49 113.9(3) . . ?
C45 C44 C49 121.0(3) . . ?
C44 C45 C46 118.9(4) . . ?
C44 C45 H45 120.6 . . ?
C46 C45 H45 120.6 . . ?
C47 C46 C45 120.7(4) . . ?
C47 C46 H46 119.7 . . ?
C45 C46 H46 119.7 . . ?
C46 C47 C48 121.2(4) . . ?
C46 C47 H47 119.4 . . ?
C48 C47 H47 119.4 . . ?
C49 C48 C47 119.0(3) . . ?
C49 C48 C50 120.4(3) . . ?
C47 C48 C50 120.4(3) . . ?
O14 C49 C48 122.0(3) . . ?
O14 C49 C44 118.8(3) . . ?
C48 C49 C44 119.2(3) . . ?
N7 C50 C48 114.4(3) . . ?
N7 C50 H50A 108.7 . . ?
C48 C50 H50A 108.7 . . ?
N7 C50 H50B 108.7 . . ?
C48 C50 H50B 108.7 . . ?
H50A C50 H50B 107.6 . . ?
N7 C51 C52 115.3(3) . . ?
N7 C51 H51A 108.5 . . ?
C52 C51 H51A 108.5 . . ?
N7 C51 H51B 108.5 . . ?
C52 C51 H51B 108.5 . . ?
H51A C51 H51B 107.5 . . ?
C51 C52 C54 111.7(4) . . ?
C51 C52 C55 112.3(3) . . ?
C54 C52 C55 110.9(3) . . ?
C51 C52 C53 106.9(3) . . ?
C54 C52 C53 108.9(4) . . ?
C55 C52 C53 105.9(4) . . ?
C52 C53 H53A 109.5 . . ?
C52 C53 H53B 109.5 . . ?
H53A C53 H53B 109.5 . . ?
C52 C53 H53C 109.5 . . ?
H53A C53 H53C 109.5 . . ?
H53B C53 H53C 109.5 . . ?
C52 C54 H54A 109.5 . . ?
C52 C54 H54B 109.5 . . ?
H54A C54 H54B 109.5 . . ?
C52 C54 H54C 109.5 . . ?
H54A C54 H54C 109.5 . . ?
H54B C54 H54C 109.5 . . ?
N8 C55 C52 116.0(3) . . ?
N8 C55 H55A 108.3 . . ?
C52 C55 H55A 108.3 . . ?
N8 C55 H55B 108.3 . . ?
C52 C55 H55B 108.3 . . ?
H55A C55 H55B 107.4 . . ?
N8 C56 C57 115.3(3) . . ?
N8 C56 H56A 108.4 . . ?
C57 C56 H56A 108.4 . . ?
N8 C56 H56B 108.4 . . ?
C57 C56 H56B 108.4 . . ?
H56A C56 H56B 107.5 . . ?
C62 C57 C58 119.9(4) . . ?
C62 C57 C56 119.7(3) . . ?
C58 C57 C56 120.2(4) . . ?
C59 C58 C57 120.0(4) . . ?
C59 C58 H58 120.0 . . ?
C57 C58 H58 120.0 . . ?
C58 C59 C60 120.2(4) . . ?
C58 C59 H59 119.9 . . ?
C60 C59 H59 119.9 . . ?
C61 C60 C59 120.5(4) . . ?
C61 C60 H60 119.7 . . ?
C59 C60 H60 119.7 . . ?
O15 C61 C60 124.5(4) . . ?
O15 C61 C62 115.7(3) . . ?
C60 C61 C62 119.8(4) . . ?
O13 C62 C57 119.7(3) . . ?
O13 C62 C61 121.0(3) . . ?
C57 C62 C61 119.3(3) . . ?
O15 C63 H63A 109.5 . . ?
O15 C63 H63B 109.5 . . ?
H63A C63 H63B 109.5 . . ?
O15 C63 H63C 109.5 . . ?
H63A C63 H63C 109.5 . . ?
H63B C63 H63C 109.5 . . ?
O11 C64 H64A 109.5 . . ?
O11 C64 H64B 109.5 . . ?
H64A C64 H64B 109.5 . . ?
O11 C64 H64C 109.5 . . ?
H64A C64 H64C 109.5 . . ?
H64B C64 H64C 109.5 . . ?
C66 C65 O11 125.1(4) . . ?
C66 C65 C70 121.4(4) . . ?
O11 C65 C70 113.5(3) . . ?
C65 C66 C67 119.3(4) . . ?
C65 C66 H66 120.4 . . ?
C67 C66 H66 120.4 . . ?
C68 C67 C66 120.3(4) . . ?
C68 C67 H67 119.8 . . ?
C66 C67 H67 119.9 . . ?
C67 C68 C69 121.7(4) . . ?
C67 C68 H68 119.1 . . ?
C69 C68 H68 119.1 . . ?
C70 C69 C68 118.4(4) . . ?
C70 C69 C71 119.6(3) . . ?
C68 C69 C71 122.0(3) . . ?
O9 C70 C69 122.5(3) . . ?
O9 C70 C65 118.7(3) . . ?
C69 C70 C65 118.8(3) . . ?
N5 C71 C69 113.6(3) . . ?
N5 C71 H71A 108.8 . . ?
C69 C71 H71A 108.8 . . ?
N5 C71 H71B 108.8 . . ?
C69 C71 H71B 108.8 . . ?
H71A C71 H71B 107.7 . . ?
N5 C72 C73 114.5(3) . . ?
N5 C72 H72A 108.6 . . ?
C73 C72 H72A 108.6 . . ?
N5 C72 H72B 108.6 . . ?
C73 C72 H72B 108.6 . . ?
H72A C72 H72B 107.6 . . ?
C75 C73 C72 111.6(4) . . ?
C75 C73 C76 111.7(4) . . ?
C72 C73 C76 112.0(3) . . ?
C75 C73 C74 110.3(4) . . ?
C72 C73 C74 105.5(4) . . ?
C76 C73 C74 105.4(4) . . ?
C73 C74 H74A 109.5 . . ?
C73 C74 H74B 109.5 . . ?
H74A C74 H74B 109.5 . . ?
C73 C74 H74C 109.5 . . ?
H74A C74 H74C 109.5 . . ?
H74B C74 H74C 109.5 . . ?
C73 C75 H75A 109.5 . . ?
C73 C75 H75B 109.5 . . ?
H75A C75 H75B 109.5 . . ?
C73 C75 H75C 109.5 . . ?
H75A C75 H75C 109.5 . . ?
H75B C75 H75C 109.5 . . ?
N6 C76 C73 116.8(3) . . ?
N6 C76 H76A 108.1 . . ?
C73 C76 H76A 108.1 . . ?
N6 C76 H76B 108.1 . . ?
C73 C76 H76B 108.1 . . ?
H76A C76 H76B 107.3 . . ?
N6 C77 C78 117.7(3) . . ?
N6 C77 H77A 107.9 . . ?
C78 C77 H77A 107.9 . . ?
N6 C77 H77B 107.9 . . ?
C78 C77 H77B 107.9 . . ?
H77A C77 H77B 107.2 . . ?
C83 C78 C79 120.0(3) . . ?
C83 C78 C77 119.1(3) . . ?
C79 C78 C77 120.2(3) . . ?
C80 C79 C78 120.5(4) . . ?
C80 C79 H79 119.8 . . ?
C78 C79 H79 119.8 . . ?
C79 C80 C81 120.2(4) . . ?
C79 C80 H80 119.9 . . ?
C81 C80 H80 119.9 . . ?
C82 C81 C80 120.1(4) . . ?
C82 C81 H81 120.0 . . ?
C80 C81 H81 120.0 . . ?
O12 C82 C81 124.8(3) . . ?
O12 C82 C83 114.9(3) . . ?
C81 C82 C83 120.3(4) . . ?
O10 C83 C78 120.6(3) . . ?
O10 C83 C82 120.5(3) . . ?
C78 C83 C82 118.9(3) . . ?
O12 C84 H84A 109.5 . . ?
O12 C84 H84B 109.5 . . ?
H84A C84 H84B 109.5 . . ?
O12 C84 H84C 109.5 . . ?
H84A C84 H84C 109.5 . . ?
H84B C84 H84C 109.5 . . ?
C91 N91 C93 118.9(7) . . ?
C91 N91 C92 120.8(8) . . ?
C93 N91 C92 120.2(7) . . ?
O91 C91 N91 125.2(8) . . ?
O91 C91 H91 117.4 . . ?
N91 C91 H91 117.4 . . ?
N91 C92 H92A 109.5 . . ?
N91 C92 H92B 109.5 . . ?
H92A C92 H92B 109.5 . . ?
N91 C92 H92C 109.5 . . ?
H92A C92 H92C 109.5 . . ?
H92B C92 H92C 109.5 . . ?
N91 C93 H93A 109.5 . . ?
N91 C93 H93B 109.5 . . ?
H93A C93 H93B 109.5 . . ?
N91 C93 H93C 109.5 . . ?
H93A C93 H93C 109.5 . . ?
H93B C93 H93C 109.5 . . ?
C96A N94A C95A 118.5(10) . . ?
C96A N94A C94A 120.7(10) . . ?
C95A N94A C94A 120.7(10) . . ?
N94A C94A H94A 109.5 . . ?
N94A C94A H94B 109.5 . . ?
H94A C94A H94B 109.5 . . ?
N94A C94A H94C 109.5 . . ?
H94A C94A H94C 109.5 . . ?
H94B C94A H94C 109.5 . . ?
N94A C95A H95A 109.5 . . ?
N94A C95A H95B 109.5 . . ?
H95A C95A H95B 109.5 . . ?
N94A C95A H95C 109.5 . . ?
H95A C95A H95C 109.5 . . ?
H95B C95A H95C 109.5 . . ?
O94A C96A N94A 128.2(12) . . ?
O94A C96A H96A 115.9 . . ?
N94A C96A H96A 115.9 . . ?
C94B N94B C95B 114(2) . . ?
C94B N94B C96B 117.0(19) . . ?
C95B N94B C96B 128(2) . . ?
N94B C94B H94D 109.5 . . ?
N94B C94B H94E 109.5 . . ?
H94D C94B H94E 109.5 . . ?
N94B C94B H94F 109.5 . . ?
H94D C94B H94F 109.5 . . ?
H94E C94B H94F 109.5 . . ?
N94B C95B H95D 109.5 . . ?
N94B C95B H95E 109.5 . . ?
H95D C95B H95E 109.5 . . ?
N94B C95B H95F 109.5 . . ?
H95D C95B H95F 109.5 . . ?
H95E C95B H95F 109.5 . . ?
O94B C96B N94B 123(2) . . ?
O94B C96B H96B 118.7 . . ?
N94B C96B H96B 118.7 . . ?

loop_
_geom_bond_atom_site_label_1
_geom_bond_atom_site_label_2
_geom_bond_distance
_geom_bond_site_symmetry_2
_geom_bond_publ_flag
Zn1 O5 2.042(3) . ?
Zn1 O6 2.066(2) . ?
Zn1 N4 2.116(3) . ?
Zn1 N3 2.130(3) . ?
Zn1 I1 2.6800(6) . ?
Zn2 O1 1.997(2) . ?
Zn2 O6 2.002(2) . ?
Zn2 O2 2.020(2) . ?
Zn2 O5 2.032(2) . ?
Zn2 O4 2.285(2) . ?
Zn2 O7 2.347(3) . ?
Zn3 O1 2.022(2) . ?
Zn3 O2 2.071(2) . ?
Zn3 N2 2.088(3) . ?
Zn3 N1 2.152(3) . ?
Zn3 I2 2.6241(5) . ?
O1 C7 1.337(4) . ?
O2 C20 1.329(4) . ?
O3 C19 1.367(5) . ?
O3 C21 1.424(5) . ?
O4 C2 1.380(4) . ?
O4 C1 1.427(5) . ?
O5 C41 1.347(4) . ?
O6 C28 1.344(4) . ?
O7 C23 1.373(4) . ?
O7 C22 1.431(4) . ?
O8 C40 1.365(5) . ?
O8 C42 1.417(5) . ?
N1 C9 1.471(5) . ?
N1 C8 1.488(5) . ?
N1 H1N 0.9800 . ?
N2 C14 1.483(5) . ?
N2 C13 1.485(5) . ?
N2 H2N 0.9800 . ?
N3 C30 1.472(5) . ?
N3 C29 1.489(5) . ?
N3 H3N 0.9800 . ?
N4 C35 1.471(5) . ?
N4 C34 1.485(5) . ?
N4 H4N 0.9800 . ?
C1 H1A 0.9600 . ?
C1 H1B 0.9600 . ?
C1 H1C 0.9600 . ?
C2 C3 1.380(5) . ?
C2 C7 1.396(5) . ?
C3 C4 1.383(6) . ?
C3 H3 0.9300 . ?
C4 C5 1.374(6) . ?
C4 H4 0.9300 . ?
C5 C6 1.397(5) . ?
C5 H5 0.9300 . ?
C6 C7 1.397(5) . ?
C6 C8 1.498(6) . ?
C8 H8A 0.9700 . ?
C8 H8B 0.9700 . ?
C9 C10 1.527(6) . ?
C9 H9A 0.9700 . ?
C9 H9B 0.9700 . ?
C10 C12 1.529(7) . ?
C10 C13 1.533(6) . ?
C10 C11 1.541(6) . ?
C11 H11A 0.9600 . ?
C11 H11B 0.9600 . ?
C11 H11C 0.9600 . ?
C12 H12A 0.9600 . ?
C12 H12B 0.9600 . ?
C12 H12C 0.9600 . ?
C13 H13A 0.9700 . ?
C13 H13B 0.9700 . ?
C14 C15 1.504(5) . ?
C14 H14A 0.9700 . ?
C14 H14B 0.9700 . ?
C15 C16 1.392(5) . ?
C15 C20 1.394(5) . ?
C16 C17 1.375(6) . ?
C16 H16 0.9300 . ?
C17 C18 1.378(6) . ?
C17 H17 0.9300 . ?
C18 C19 1.381(5) . ?
C18 H18 0.9300 . ?
C19 C20 1.405(5) . ?
C21 H21A 0.9600 . ?
C21 H21B 0.9600 . ?
C21 H21C 0.9600 . ?
C22 H22A 0.9600 . ?
C22 H22B 0.9600 . ?
C22 H22C 0.9600 . ?
C23 C24 1.370(5) . ?
C23 C28 1.405(5) . ?
C24 C25 1.396(6) . ?
C24 H24 0.9300 . ?
C25 C26 1.363(6) . ?
C25 H25 0.9300 . ?
C26 C27 1.394(6) . ?
C26 H26 0.9300 . ?
C27 C28 1.393(5) . ?
C27 C29 1.497(5) . ?
C29 H29A 0.9700 . ?
C29 H29B 0.9700 . ?
C30 C31 1.531(6) . ?
C30 H30A 0.9700 . ?
C30 H30B 0.9700 . ?
C31 C34 1.530(6) . ?
C31 C33 1.534(6) . ?
C31 C32 1.537(7) . ?
C32 H32A 0.9600 . ?
C32 H32B 0.9600 . ?
C32 H32C 0.9600 . ?
C33 H33A 0.9600 . ?
C33 H33B 0.9600 . ?
C33 H33C 0.9600 . ?
C34 H34A 0.9700 . ?
C34 H34B 0.9700 . ?
C35 C36 1.503(6) . ?
C35 H35A 0.9700 . ?
C35 H35B 0.9700 . ?
C36 C37 1.394(6) . ?
C36 C41 1.396(6) . ?
C37 C38 1.366(7) . ?
C37 H37 0.9300 . ?
C38 C39 1.380(7) . ?
C38 H38 0.9300 . ?
C39 C40 1.392(6) . ?
C39 H39 0.9300 . ?
C40 C41 1.407(6) . ?
C42 H42A 0.9600 . ?
C42 H42B 0.9600 . ?
C42 H42C 0.9600 . ?
Zn4 O9 2.034(2) . ?
Zn4 O10 2.052(2) . ?
Zn4 N6 2.085(3) . ?
Zn4 N5 2.169(3) . ?
Zn4 I3 2.6355(5) . ?
Zn5 O14 1.998(2) . ?
Zn5 O10 2.000(2) . ?
Zn5 O9 2.007(2) . ?
Zn5 O13 2.027(2) . ?
Zn5 O11 2.312(3) . ?
Zn5 O16 2.352(2) . ?
Zn6 O13 2.049(2) . ?
Zn6 O14 2.050(2) . ?
Zn6 N8 2.113(3) . ?
Zn6 N7 2.127(3) . ?
Zn6 I4 2.6667(5) . ?
O9 C70 1.331(4) . ?
O10 C83 1.332(4) . ?
O11 C65 1.378(4) . ?
O11 C64 1.423(5) . ?
O12 C82 1.367(5) . ?
O12 C84 1.415(5) . ?
O13 C62 1.345(4) . ?
O14 C49 1.338(4) . ?
O15 C61 1.369(5) . ?
O15 C63 1.431(5) . ?
O16 C44 1.370(4) . ?
O16 C43 1.422(5) . ?
N5 C72 1.470(5) . ?
N5 C71 1.482(5) . ?
N5 H5N 0.9800 . ?
N6 C76 1.484(5) . ?
N6 C77 1.486(5) . ?
N6 H6N 0.9800 . ?
N7 C51 1.470(5) . ?
N7 C50 1.477(5) . ?
N7 H7N 0.9800 . ?
N8 C56 1.479(5) . ?
N8 C55 1.483(5) . ?
N8 H8N 0.9800 . ?
C43 H43A 0.9600 . ?
C43 H43B 0.9600 . ?
C43 H43C 0.9600 . ?
C44 C45 1.383(5) . ?
C44 C49 1.403(5) . ?
C45 C46 1.390(6) . ?
C45 H45 0.9300 . ?
C46 C47 1.361(6) . ?
C46 H46 0.9300 . ?
C47 C48 1.397(5) . ?
C47 H47 0.9300 . ?
C48 C49 1.391(5) . ?
C48 C50 1.506(5) . ?
C50 H50A 0.9700 . ?
C50 H50B 0.9700 . ?
C51 C52 1.525(6) . ?
C51 H51A 0.9700 . ?
C51 H51B 0.9700 . ?
C52 C54 1.529(6) . ?
C52 C55 1.534(6) . ?
C52 C53 1.542(6) . ?
C53 H53A 0.9600 . ?
C53 H53B 0.9600 . ?
C53 H53C 0.9600 . ?
C54 H54A 0.9600 . ?
C54 H54B 0.9600 . ?
C54 H54C 0.9600 . ?
C55 H55A 0.9700 . ?
C55 H55B 0.9700 . ?
C56 C57 1.493(6) . ?
C56 H56A 0.9700 . ?
C56 H56B 0.9700 . ?
C57 C62 1.388(5) . ?
C57 C58 1.397(6) . ?
C58 C59 1.380(7) . ?
C58 H58 0.9300 . ?
C59 C60 1.383(7) . ?
C59 H59 0.9300 . ?
C60 C61 1.376(6) . ?
C60 H60 0.9300 . ?
C61 C62 1.409(5) . ?
C63 H63A 0.9600 . ?
C63 H63B 0.9600 . ?
C63 H63C 0.9600 . ?
C64 H64A 0.9600 . ?
C64 H64B 0.9600 . ?
C64 H64C 0.9600 . ?
C65 C66 1.367(5) . ?
C65 C70 1.405(5) . ?
C66 C67 1.382(6) . ?
C66 H66 0.9300 . ?
C67 C68 1.359(6) . ?
C67 H67 0.9300 . ?
C68 C69 1.396(5) . ?
C68 H68 0.9300 . ?
C69 C70 1.396(5) . ?
C69 C71 1.505(5) . ?
C71 H71A 0.9700 . ?
C71 H71B 0.9700 . ?
C72 C73 1.532(6) . ?
C72 H72A 0.9700 . ?
C72 H72B 0.9700 . ?
C73 C75 1.515(7) . ?
C73 C76 1.532(5) . ?
C73 C74 1.544(6) . ?
C74 H74A 0.9600 . ?
C74 H74B 0.9600 . ?
C74 H74C 0.9600 . ?
C75 H75A 0.9600 . ?
C75 H75B 0.9600 . ?
C75 H75C 0.9600 . ?
C76 H76A 0.9700 . ?
C76 H76B 0.9700 . ?
C77 C78 1.496(5) . ?
C77 H77A 0.9700 . ?
C77 H77B 0.9700 . ?
C78 C83 1.387(5) . ?
C78 C79 1.398(5) . ?
C79 C80 1.368(6) . ?
C79 H79 0.9300 . ?
C80 C81 1.387(6) . ?
C80 H80 0.9300 . ?
C81 C82 1.379(5) . ?
C81 H81 0.9300 . ?
C82 C83 1.407(5) . ?
C84 H84A 0.9600 . ?
C84 H84B 0.9600 . ?
C84 H84C 0.9600 . ?
N91 C91 1.305(8) . ?
N91 C93 1.430(9) . ?
N91 C92 1.446(9) . ?
O91 C91 1.228(9) . ?
C91 H91 0.9300 . ?
C92 H92A 0.9600 . ?
C92 H92B 0.9600 . ?
C92 H92C 0.9600 . ?
C93 H93A 0.9600 . ?
C93 H93B 0.9600 . ?
C93 H93C 0.9600 . ?
O94A C96A 1.250(11) . ?
N94A C96A 1.392(12) . ?
N94A C95A 1.421(12) . ?
N94A C94A 1.423(12) . ?
C94A H94A 0.9600 . ?
C94A H94B 0.9600 . ?
C94A H94C 0.9600 . ?
C95A H95A 0.9600 . ?
C95A H95B 0.9600 . ?
C95A H95C 0.9600 . ?
C96A H96A 0.9300 . ?
O94B C96B 1.289(17) . ?
N94B C94B 1.408(17) . ?
N94B C95B 1.415(16) . ?
N94B C96B 1.437(17) . ?
C94B H94D 0.9600 . ?
C94B H94E 0.9600 . ?
C94B H94F 0.9600 . ?
C95B H95D 0.9600 . ?
C95B H95E 0.9600 . ?
C95B H95F 0.9600 . ?
C96B H96B 0.9300 . ?

loop_
_geom_hbond_atom_site_label_D
_geom_hbond_atom_site_label_H
_geom_hbond_atom_site_label_A
_geom_hbond_distance_DH
_geom_hbond_distance_HA
_geom_hbond_distance_DA
_geom_hbond_angle_DHA
_geom_hbond_site_symmetry_A
N1 H1N I4 0.98 3.02 3.839(3) 142.2 2_667
N3 H3N I3 0.98 3.13 3.861(3) 132.3 2_566
C1 H1C O8 0.96 2.65 3.294(6) 124.4 .
C22 H22A I2 0.96 3.19 3.858(4) 128.3 .
C29 H29A I3 0.97 3.12 3.767(4) 125.1 2_566
N5 H5N I1 0.98 3.30 4.137(3) 144.9 2_566
N6 H6N O91 0.98 1.95 2.901(5) 163.5 .
N7 H7N I2 0.98 2.96 3.751(3) 139.0 2_667
C43 H43A I3 0.96 3.32 4.001(5) 129.2 .
C50 H50A I2 0.97 3.25 3.793(4) 117.4 2_667
C94B H94F I2 0.96 3.17 3.78(3) 122.4 .
C95B H95D I3 0.96 3.16 3.91(2) 135.9 1_655
